data_4038102
loop_
_publ_author_name
'Blahun, Oleksandr P.'
'Rozhenko, Alexander B.'
'Rusanov, Eduard'
'Zhersh, Serhii'
'Tolmachev, Andrey A.'
'Volochnyuk, Dmitriy M.'
'Grygorenko, Oleksandr O.'

_publ_section_title
;
 Twisting and turning the sulfonamide bond: synthetic, quantum chemical
 and crystallographic study.
;
_journal_name_full 'The Journal of organic chemistry'
_journal_paper_doi 10.1021/acs.joc.9b03394
_journal_year 2020
_chemical_formula_moiety 'C6 H11 N O2 S'
_chemical_formula_sum 'C6 H11 N O2 S'
_chemical_formula_weight 161.22
_space_group_crystal_system orthorhombic
_space_group_IT_number 19
_space_group_name_Hall 'P 2ac 2ab'
_space_group_name_H-M_alt 'P 21 21 21'
_atom_sites_solution_hydrogens mixed
_audit_creation_method SHELXL-2016/4
_cell_angle_alpha 90
_cell_angle_beta 90
_cell_angle_gamma 90
_cell_formula_units_Z 4
_cell_length_a 6.6488(3)
_cell_length_b 9.8314(5)
_cell_length_c 11.5610(6)
_cell_measurement_reflns_used 1308
_cell_measurement_temperature 293(2)
_cell_measurement_theta_max 21.33
_cell_measurement_theta_min 3.52
_cell_volume 755.71(6)
_computing_cell_refinement 'Bruker SAINT'
_computing_data_collection 'Bruker APEX2'
_computing_data_reduction 'Bruker SAINT'
_computing_molecular_graphics 'Bruker SHELXTL'
_computing_publication_material 'Bruker SHELXTL'
_computing_structure_refinement 'SHELXL-2016/4 (Sheldrick, 2016)'
_computing_structure_solution 'SHELXS-97 (Sheldrick 2008)'
_diffrn_ambient_temperature 293(2)
_diffrn_measured_fraction_theta_full 1.000
_diffrn_measured_fraction_theta_max 1.000
_diffrn_measurement_device_type 'Bruker APEX-II CCD'
_diffrn_measurement_method '\f and \w scans'
_diffrn_radiation_type MoK\a
_diffrn_radiation_wavelength 0.71073
_diffrn_reflns_av_R_equivalents 0.0592
_diffrn_reflns_av_unetI/netI 0.0543
_diffrn_reflns_Laue_measured_fraction_full 1.000
_diffrn_reflns_Laue_measured_fraction_max 1.000
_diffrn_reflns_limit_h_max 8
_diffrn_reflns_limit_h_min -8
_diffrn_reflns_limit_k_max 12
_diffrn_reflns_limit_k_min -12
_diffrn_reflns_limit_l_max 12
_diffrn_reflns_limit_l_min -14
_diffrn_reflns_number 6415
_diffrn_reflns_point_group_measured_fraction_full 1.000
_diffrn_reflns_point_group_measured_fraction_max 1.000
_diffrn_reflns_theta_full 25.242
_diffrn_reflns_theta_max 26.373
_diffrn_reflns_theta_min 2.720
_diffrn_source 'sealed tube'
_exptl_absorpt_coefficient_mu 0.367
_exptl_absorpt_correction_T_max 0.7454
_exptl_absorpt_correction_T_min 0.6512
_exptl_absorpt_correction_type multi-scan
_exptl_absorpt_process_details SADABS
_exptl_crystal_colour colourless
_exptl_crystal_density_diffrn 1.417
_exptl_crystal_description plate
_exptl_crystal_F_000 344
_exptl_crystal_size_max 0.500
_exptl_crystal_size_mid 0.150
_exptl_crystal_size_min 0.070
_refine_diff_density_max 0.249
_refine_diff_density_min -0.219
_refine_diff_density_rms 0.037
_refine_ls_abs_structure_details
;
 Refined as an inversion twin.
;
_refine_ls_abs_structure_Flack 0.5(3)
_refine_ls_extinction_method none
_refine_ls_goodness_of_fit_ref 0.923
_refine_ls_hydrogen_treatment mixed
_refine_ls_matrix_type full
_refine_ls_number_parameters 130
_refine_ls_number_reflns 1547
_refine_ls_number_restraints 12
_refine_ls_restrained_S_all 0.925
_refine_ls_R_factor_all 0.0803
_refine_ls_R_factor_gt 0.0451
_refine_ls_shift/su_max 0.033
_refine_ls_shift/su_mean 0.007
_refine_ls_structure_factor_coef Fsqd
_refine_ls_weighting_details 'w=1/[\s^2^(Fo^2^)+(0.0462P)^2^] where P=(Fo^2^+2Fc^2^)/3'
_refine_ls_weighting_scheme calc
_refine_ls_wR_factor_gt 0.0890
_refine_ls_wR_factor_ref 0.1014
_reflns_Friedel_coverage 0.677
_reflns_Friedel_fraction_full 1.000
_reflns_Friedel_fraction_max 1.000
_reflns_number_gt 962
_reflns_number_total 1547
_reflns_threshold_expression 'I > 2\s(I)'
_cod_data_source_file jo9b03394_si_007.cif
_cod_data_source_block xray169full
_cod_database_code 4038102
_shelx_shelxl_version_number 2016/4
_shelx_space_group_comment
;
The symmetry employed for this shelxl refinement is uniquely defined
by the following loop, which should always be used as a source of
symmetry information in preference to the above space-group names.
They are only intended as comments.
;
_shelx_estimated_absorpt_t_min 0.838
_shelx_estimated_absorpt_t_max 0.975

loop_
_space_group_symop_operation_xyz
'x, y, z'
'-x+1/2, -y, z+1/2'
'-x, y+1/2, -z+1/2'
'x+1/2, -y+1/2, -z'

loop_
_atom_site_label
_atom_site_type_symbol
_atom_site_fract_x
_atom_site_fract_y
_atom_site_fract_z
_atom_site_U_iso_or_equiv
_atom_site_adp_type
_atom_site_occupancy
_atom_site_site_symmetry_order
_atom_site_calc_flag
_atom_site_refinement_flags_posn
_atom_site_refinement_flags_adp
_atom_site_refinement_flags_occupancy
_atom_site_disorder_assembly
_atom_site_disorder_group
S1 S 0.20664(14) 0.46854(10) 0.00965(14) 0.0604(4) Uani 1 1 d . . . . .
O1 O 0.1007(6) 0.4464(5) -0.0950(3) 0.0788(12) Uani 1 1 d . . . . .
O2 O 0.0991(6) 0.4490(5) 0.1161(3) 0.0843(13) Uani 1 1 d . . . . .
N1 N 0.3053(4) 0.6222(2) 0.0062(3) 0.0547(8) Uani 1 1 d D . . . .
C4 C 0.4447(6) 0.3894(5) 0.0082(6) 0.0718(14) Uani 1 1 d D . . . .
C1A C 0.420(2) 0.6592(12) 0.1107(9) 0.061(3) Uani 0.639(8) 1 d D . P A 1
H1A1 H 0.329560 0.659877 0.176377 0.073 Uiso 0.639(8) 1 calc R U P A 1
H1A2 H 0.471960 0.750808 0.101216 0.073 Uiso 0.639(8) 1 calc R U P A 1
C2A C 0.5913(14) 0.5668(9) 0.1370(7) 0.061(3) Uani 0.639(8) 1 d . . P A 1
H2A1 H 0.705415 0.595674 0.090835 0.073 Uiso 0.639(8) 1 calc R U P A 1
H2A2 H 0.627678 0.579797 0.217541 0.073 Uiso 0.639(8) 1 calc R U P A 1
C3A C 0.562(2) 0.4195(12) 0.1177(9) 0.076(4) Uani 0.639(8) 1 d D . P A 1
H3A1 H 0.490901 0.381191 0.183352 0.091 Uiso 0.639(8) 1 calc R U P A 1
H3A2 H 0.692395 0.375569 0.113089 0.091 Uiso 0.639(8) 1 calc R U P A 1
C5A C 0.535(2) 0.4619(13) -0.0957(10) 0.080(4) Uani 0.639(8) 1 d D . P A 1
H5A1 H 0.499896 0.415131 -0.166815 0.096 Uiso 0.639(8) 1 calc R U P A 1
H5A2 H 0.680168 0.466013 -0.089390 0.096 Uiso 0.639(8) 1 calc R U P A 1
C6A C 0.444(3) 0.6053(14) -0.0937(11) 0.082(5) Uani 0.639(8) 1 d D . P A 1
H6A1 H 0.550823 0.672013 -0.088733 0.098 Uiso 0.639(8) 1 calc R U P A 1
H6A2 H 0.370612 0.621128 -0.165049 0.098 Uiso 0.639(8) 1 calc R U P A 1
C1B C 0.418(4) 0.651(2) -0.1012(17) 0.053(6) Uani 0.361(8) 1 d D . P A 2
H1B1 H 0.459342 0.745358 -0.100323 0.063 Uiso 0.361(8) 1 calc R U P A 2
H1B2 H 0.328133 0.638554 -0.166415 0.063 Uiso 0.361(8) 1 calc R U P A 2
C2B C 0.604(3) 0.5629(16) -0.1204(17) 0.093(8) Uani 0.361(8) 1 d D . P A 2
H2B1 H 0.707131 0.587994 -0.065243 0.112 Uiso 0.361(8) 1 calc R U P A 2
H2B2 H 0.655820 0.578416 -0.197611 0.112 Uiso 0.361(8) 1 calc R U P A 2
C3B C 0.551(5) 0.4127(18) -0.1058(17) 0.081(9) Uani 0.361(8) 1 d D . P A 2
H3B1 H 0.465136 0.383865 -0.168947 0.097 Uiso 0.361(8) 1 calc R U P A 2
H3B2 H 0.673254 0.358785 -0.108336 0.097 Uiso 0.361(8) 1 calc R U P A 2
C5B C 0.521(4) 0.467(2) 0.1143(18) 0.080(4) Uani 0.361(8) 1 d D . P A 2
H5B1 H 0.666877 0.471230 0.113470 0.096 Uiso 0.361(8) 1 calc R U P A 2
H5B2 H 0.479000 0.421475 0.184612 0.096 Uiso 0.361(8) 1 calc R U P A 2
C6B C 0.433(5) 0.611(2) 0.1104(19) 0.082(5) Uani 0.361(8) 1 d D . P A 2
H6B1 H 0.353733 0.628547 0.179281 0.098 Uiso 0.361(8) 1 calc R U P A 2
H6B2 H 0.540654 0.677998 0.107133 0.098 Uiso 0.361(8) 1 calc R U P A 2
H4 H 0.422(6) 0.308(4) -0.006(5) 0.095(16) Uiso 1 1 d . . . B 1

loop_
_atom_site_aniso_label
_atom_site_aniso_U_11
_atom_site_aniso_U_22
_atom_site_aniso_U_33
_atom_site_aniso_U_23
_atom_site_aniso_U_13
_atom_site_aniso_U_12
S1 0.0389(5) 0.0586(6) 0.0838(9) 0.0001(8) -0.0023(8) -0.0030(5)
O1 0.057(2) 0.090(3) 0.089(2) -0.010(2) -0.0186(19) -0.011(3)
O2 0.050(2) 0.110(3) 0.093(3) 0.016(3) 0.0211(19) -0.011(3)
N1 0.0514(16) 0.0504(17) 0.062(2) -0.001(2) -0.001(3) -0.0002(14)
C4 0.053(2) 0.054(3) 0.109(4) 0.002(4) 0.002(4) 0.006(2)
C1A 0.060(6) 0.054(7) 0.068(6) -0.003(5) -0.007(5) -0.018(7)
C2A 0.054(5) 0.067(7) 0.060(5) 0.002(4) -0.012(4) 0.002(5)
C3A 0.038(7) 0.092(8) 0.098(7) 0.028(6) -0.009(5) 0.013(7)
C5A 0.035(5) 0.117(10) 0.088(8) -0.035(10) 0.003(5) 0.011(7)
C6A 0.100(10) 0.079(10) 0.067(7) 0.022(7) -0.016(8) -0.043(7)
C1B 0.056(10) 0.031(12) 0.071(13) -0.004(8) 0.020(10) -0.006(10)
C2B 0.041(10) 0.13(2) 0.110(14) -0.026(13) 0.027(9) -0.006(12)
C3B 0.072(17) 0.061(14) 0.11(2) 0.019(12) 0.026(13) 0.034(13)
C5B 0.035(5) 0.117(10) 0.088(8) -0.035(10) 0.003(5) 0.011(7)
C6B 0.100(10) 0.079(10) 0.067(7) 0.022(7) -0.016(8) -0.043(7)

loop_
_atom_type_symbol
_atom_type_description
_atom_type_scat_dispersion_real
_atom_type_scat_dispersion_imag
_atom_type_scat_source
C C 0.0033 0.0016 'International Tables Vol C Tables 4.2.6.8 and 6.1.1.4'
H H 0.0000 0.0000 'International Tables Vol C Tables 4.2.6.8 and 6.1.1.4'
N N 0.0061 0.0033 'International Tables Vol C Tables 4.2.6.8 and 6.1.1.4'
O O 0.0106 0.0060 'International Tables Vol C Tables 4.2.6.8 and 6.1.1.4'
S S 0.1246 0.1234 'International Tables Vol C Tables 4.2.6.8 and 6.1.1.4'

loop_
_geom_angle_atom_site_label_1
_geom_angle_atom_site_label_2
_geom_angle_atom_site_label_3
_geom_angle
_geom_angle_site_symmetry_1
_geom_angle_site_symmetry_3
_geom_angle_publ_flag
O1 S1 O2 117.66(17) . . ?
O1 S1 N1 108.5(2) . . ?
O2 S1 N1 110.0(2) . . ?
O1 S1 C4 111.7(3) . . ?
O2 S1 C4 113.3(3) . . ?
N1 S1 C4 92.69(18) . . ?
C1B N1 C6B 114(2) . . ?
C1A N1 C6A 110.1(11) . . ?
C1A N1 S1 114.4(5) . . ?
C1B N1 S1 113.4(11) . . ?
C6B N1 S1 98.3(9) . . ?
C6A N1 S1 99.4(7) . . ?
C3A C4 C5A 111.4(9) . . ?
C3B C4 C5B 117.8(17) . . ?
C3B C4 S1 111.2(12) . . ?
C3A C4 S1 111.6(7) . . ?
C5A C4 S1 98.9(6) . . ?
C5B C4 S1 94.0(9) . . ?
N1 C1A C2A 114.4(9) . . ?
C3A C2A C1A 117.8(9) . . ?
C2A C3A C4 112.7(8) . . ?
C4 C5A C6A 105.3(8) . . ?
N1 C6A C5A 111.0(8) . . ?
N1 C1B C2B 115.2(12) . . ?
C1B C2B C3B 110.3(16) . . ?
C4 C3B C2B 110.5(13) . . ?
C4 C5B C6B 108.1(14) . . ?
N1 C6B C5B 108.0(14) . . ?

loop_
_geom_bond_atom_site_label_1
_geom_bond_atom_site_label_2
_geom_bond_distance
_geom_bond_site_symmetry_2
_geom_bond_publ_flag
S1 O1 1.417(3) . ?
S1 O2 1.436(3) . ?
S1 N1 1.647(3) . ?
S1 C4 1.764(4) . ?
N1 C1A 1.475(7) . ?
N1 C1B 1.478(9) . ?
N1 C6B 1.478(9) . ?
N1 C6A 1.486(8) . ?
C4 C3B 1.514(9) . ?
C4 C3A 1.517(8) . ?
C4 C5A 1.520(8) . ?
C4 C5B 1.533(9) . ?
C1A C2A 1.487(15) . ?
C2A C3A 1.478(15) . ?
C5A C6A 1.535(9) . ?
C1B C2B 1.521(9) . ?
C2B C3B 1.526(9) . ?
C5B C6B 1.534(9) . ?
